data_7132118
loop_
_publ_author_name
'Liu, Rai-Shung'
'Kshirsagar, Akshay Suresh'
'More, Sayaji Arjun'

_publ_section_title
;
 Stereo- and Regiocontrol in Intermolecular [2+2] Cycloadditions between
 Diarylketenes and Allenamides to Access Substituted
 \a-Methylenecyclobutanones.
;
_journal_name_full 'Chemical Communications'
_journal_paper_doi 10.1039/D3CC03979J
_journal_year 2023
_chemical_formula_moiety 'C20 H17 N O3'
_chemical_formula_sum 'C20 H17 N O3'
_chemical_formula_weight 319.35
_space_group_crystal_system orthorhombic
_space_group_IT_number 61
_space_group_name_Hall '-P 2ac 2ab'
_space_group_name_H-M_alt 'P b c a'
_atom_sites_solution_hydrogens geom
_atom_sites_solution_primary dual
_audit_creation_date 2022-06-24
_audit_creation_method
;
Olex2 1.5
(compiled 2022.04.07 svn.rca3783a0 for OlexSys, GUI svn.r6498)
;
_audit_update_record
;
2022-09-07 deposited with the CCDC.	2023-09-12 downloaded from the CCDC.
;
_cell_angle_alpha 90
_cell_angle_beta 90
_cell_angle_gamma 90
_cell_formula_units_Z 8
_cell_length_a 8.86145(10)
_cell_length_b 18.8062(2)
_cell_length_c 19.06566(19)
_cell_measurement_reflns_used 15262
_cell_measurement_temperature 100.00(10)
_cell_measurement_theta_max 74.6670
_cell_measurement_theta_min 4.6270
_cell_volume 3177.30(6)
_computing_cell_refinement 'CrysAlisPro 1.171.42.58a (Rigaku OD, 2022)'
_computing_data_collection 'CrysAlisPro 1.171.42.58a (Rigaku OD, 2022)'
_computing_data_reduction 'CrysAlisPro 1.171.42.58a (Rigaku OD, 2022)'
_computing_molecular_graphics 'Olex2 1.5 (Dolomanov et al., 2009)'
_computing_publication_material 'Olex2 1.5 (Dolomanov et al., 2009)'
_computing_structure_refinement 'SHELXL 2018/3 (Sheldrick, 2015)'
_computing_structure_solution 'SHELXT 2018/2 (Sheldrick, 2018)'
_diffrn_ambient_environment N~2~
_diffrn_ambient_temperature 100.00(10)
_diffrn_detector 'Hybrid Pixel Array Detector'
_diffrn_detector_area_resol_mean 10.0000
_diffrn_detector_type 'HyPix-Arc 150'
_diffrn_measured_fraction_theta_full 1.000
_diffrn_measured_fraction_theta_max 1.000
_diffrn_measurement_details
;
List of Runs (angles in degrees, time in seconds):

  # Type    Start    End  Width  t~exp~   \w     \q     \k     \f   Frames
#--------------------------------------------------------------------------
  1  \w    -77.00 -35.00   0.50    0.05    --  -59.30 -15.00-150.00   84
  2  \w   -126.00 -41.00   0.50    0.05    --  -76.01 -15.00 -30.00  170
  3  \w    -69.00 -44.00   0.50    0.05    --  -59.30 112.00 -54.00   50
  4  \w    -72.00 -29.00   0.50    0.05    --  -76.01 112.00 -54.00   86
  5  \w    -91.00 -34.00   0.50    0.05    --  -76.01 111.00  90.00  114
  6  \w    -82.00 -57.00   0.50    0.05    --  -71.94 112.00 -54.00   50
  7  \w     36.00  67.00   0.50    0.05    --   69.43  15.00-180.00   62
  8  \w     88.00 119.00   0.50    0.05    --   69.43  15.00-180.00   62
  9  \w     55.00 130.00   0.50    0.05    --   84.37  15.00 -90.00  150
 10  \w     48.00 113.00   0.50    0.05    --   76.52  15.00 -30.00  130
 11  \w     49.00 109.00   0.50    0.05    --   84.37  15.00  30.00  120
 12  \w     47.00  92.00   0.50    0.05    --   84.37 -95.00 -90.00   90
 13  \w     12.00  65.00   0.50    0.05    --   56.31-112.00-147.00  106
 14  \w     21.00  75.00   0.50    0.05    --   69.43-112.00-147.00  108
 15  \w     45.00  70.00   0.50    0.05    --   76.52-112.00-147.00   50
 16  \w     40.00  65.00   0.50    0.05    --   84.37-112.00-147.00   50
 17  \w     53.00  80.00   0.50    0.05    --   76.52 -95.00-120.00   54
 18  \w     32.00  91.00   0.50    0.05    --   76.52-111.00 -30.00  118
 19  \w     27.00  52.00   0.50    0.05    --   69.43 -95.00  30.00   50
 20  \w     47.00  72.00   0.50    0.05    --   84.37-111.00 120.00   50
 21  \w     32.00  58.00   0.50    0.05    --   56.31 -95.00 120.00   52
 22  \w     47.00  89.00   0.50    0.05    --   84.37 -95.00  30.00   84
 23  \w     65.00  90.00   0.50    0.05    --   84.37 -95.00-120.00   50
 24  \w     44.00  92.00   0.50    0.05    --   84.37 -95.00-150.00   96
;
_diffrn_measurement_device 'four-circle diffractometer'
_diffrn_measurement_device_type 'XtaLAB Synergy R, DW system, HyPix-Arc 150'
_diffrn_measurement_method '\w scans'
_diffrn_orient_matrix_type 'CrysAlisPro convention (1999,Acta A55,543-557)'
_diffrn_orient_matrix_UB_11 0.1634891000
_diffrn_orient_matrix_UB_12 0.0157321000
_diffrn_orient_matrix_UB_13 0.0227023000
_diffrn_orient_matrix_UB_21 -0.0213775000
_diffrn_orient_matrix_UB_22 0.0788029000
_diffrn_orient_matrix_UB_23 -0.0197304000
_diffrn_orient_matrix_UB_31 -0.0551004000
_diffrn_orient_matrix_UB_32 0.0159851000
_diffrn_orient_matrix_UB_33 0.0749834000
_diffrn_radiation_monochromator mirror
_diffrn_radiation_probe x-ray
_diffrn_radiation_type 'Cu K\a'
_diffrn_radiation_wavelength 1.54184
_diffrn_reflns_av_R_equivalents 0.0211
_diffrn_reflns_av_unetI/netI 0.0125
_diffrn_reflns_Laue_measured_fraction_full 1.000
_diffrn_reflns_Laue_measured_fraction_max 1.000
_diffrn_reflns_limit_h_max 10
_diffrn_reflns_limit_h_min -10
_diffrn_reflns_limit_k_max 22
_diffrn_reflns_limit_k_min -22
_diffrn_reflns_limit_l_max 22
_diffrn_reflns_limit_l_min -17
_diffrn_reflns_number 23337
_diffrn_reflns_point_group_measured_fraction_full 1.000
_diffrn_reflns_point_group_measured_fraction_max 1.000
_diffrn_reflns_theta_full 67.075
_diffrn_reflns_theta_max 67.075
_diffrn_reflns_theta_min 4.639
_diffrn_source 'Rotating-anode X-ray tube'
_diffrn_source_type 'Rigaku (Cu) X-ray Source'
_exptl_absorpt_coefficient_mu 0.729
_exptl_absorpt_correction_T_max 1.00000
_exptl_absorpt_correction_T_min 0.96188
_exptl_absorpt_correction_type multi-scan
_exptl_absorpt_process_details
;
CrysAlisPro 1.171.42.58a (Rigaku Oxford Diffraction, 2022)
Empirical absorption correction using spherical harmonics,
implemented in SCALE3 ABSPACK scaling algorithm.
;
_exptl_crystal_colour colourless
_exptl_crystal_colour_primary colourless
_exptl_crystal_density_diffrn 1.335
_exptl_crystal_description block
_exptl_crystal_F_000 1344
_exptl_crystal_size_max 0.23
_exptl_crystal_size_mid 0.22
_exptl_crystal_size_min 0.19
_refine_diff_density_max 0.256
_refine_diff_density_min -0.173
_refine_diff_density_rms 0.035
_refine_ls_extinction_coef 0.00100(9)
_refine_ls_extinction_expression Fc^*^=kFc[1+0.001xFc^2^\l^3^/sin(2\q)]^-1/4^
_refine_ls_extinction_method 'SHELXL-2018/3 (Sheldrick 2018)'
_refine_ls_goodness_of_fit_ref 1.039
_refine_ls_hydrogen_treatment constr
_refine_ls_matrix_type full
_refine_ls_number_parameters 218
_refine_ls_number_reflns 2834
_refine_ls_number_restraints 0
_refine_ls_restrained_S_all 1.039
_refine_ls_R_factor_all 0.0340
_refine_ls_R_factor_gt 0.0325
_refine_ls_shift/su_max 0.001
_refine_ls_shift/su_mean 0.000
_refine_ls_structure_factor_coef Fsqd
_refine_ls_weighting_details 'w=1/[\s^2^(Fo^2^)+(0.0345P)^2^+1.6170P] where P=(Fo^2^+2Fc^2^)/3'
_refine_ls_weighting_scheme calc
_refine_ls_wR_factor_gt 0.0784
_refine_ls_wR_factor_ref 0.0793
_reflns_Friedel_coverage 0.000
_reflns_number_gt 2685
_reflns_number_total 2834
_reflns_threshold_expression 'I > 2\s(I)'
_cod_data_source_file d3cc03979j2.cif
_cod_data_source_block 220677lt_auto
_cod_database_code 7132118
_shelx_shelxl_version_number 2018/3
_shelx_space_group_comment
;
The symmetry employed for this shelxl refinement is uniquely defined
by the following loop, which should always be used as a source of
symmetry information in preference to the above space-group names.
They are only intended as comments.
;
_shelx_estimated_absorpt_t_max 0.874
_shelx_estimated_absorpt_t_min 0.850
_olex2_refinement_description
;
1. Fixed Uiso
 At 1.2 times of:
  All C(H) groups, All C(H,H) groups
2.a Ternary CH refined with riding coordinates:
 C7(H7)
2.b Secondary CH2 refined with riding coordinates:
 C14(H14A,H14B), C15(H15A,H15B)
2.c Aromatic/amide H refined with riding coordinates:
 C2(H2), C3(H3), C4(H4), C5(H5), C6(H6), C18(H18), C19(H19), C20(H20),
 C21(H21), C22(H22)
2.d X=CH2 refined with riding coordinates:
 C24(H24A,H24B)
;
_olex2_submission_special_instructions 'No special instructions were received'
_oxdiff_exptl_absorpt_empirical_details
;
Empirical correction (ABSPACK) includes:
- Absorption correction using spherical harmonics
- Frame scaling
;
_oxdiff_exptl_absorpt_empirical_full_max 1.232
_oxdiff_exptl_absorpt_empirical_full_min 0.905

loop_
_space_group_symop_operation_xyz
'x, y, z'
'-x+1/2, -y, z+1/2'
'-x, y+1/2, -z+1/2'
'x+1/2, -y+1/2, -z'
'-x, -y, -z'
'x-1/2, y, -z-1/2'
'x, -y-1/2, z-1/2'
'-x-1/2, y-1/2, z'

loop_
_atom_site_label
_atom_site_type_symbol
_atom_site_fract_x
_atom_site_fract_y
_atom_site_fract_z
_atom_site_U_iso_or_equiv
_atom_site_adp_type
_atom_site_occupancy
_atom_site_site_symmetry_order
_atom_site_calc_flag
_atom_site_refinement_flags_posn
_atom_site_refinement_flags_adp
_atom_site_refinement_flags_occupancy
_atom_site_disorder_assembly
_atom_site_disorder_group
C1 C 0.37136(13) 0.35640(6) 0.38626(6) 0.0166(2) Uani 1 1 d . . . . .
C2 C 0.51899(14) 0.33972(7) 0.40469(6) 0.0215(3) Uani 1 1 d . . . . .
H2 H 0.537746 0.303906 0.438724 0.026 Uiso 1 1 calc R U . . .
C3 C 0.63929(14) 0.37516(8) 0.37359(7) 0.0268(3) Uani 1 1 d . . . . .
H3 H 0.739793 0.363098 0.386209 0.032 Uiso 1 1 calc R U . . .
C4 C 0.61373(15) 0.42782(7) 0.32443(7) 0.0270(3) Uani 1 1 d . . . . .
H4 H 0.696148 0.453165 0.304675 0.032 Uiso 1 1 calc R U . . .
C5 C 0.46687(15) 0.44351(7) 0.30403(6) 0.0239(3) Uani 1 1 d . . . . .
H5 H 0.448891 0.478729 0.269299 0.029 Uiso 1 1 calc R U . . .
C6 C 0.34651(14) 0.40773(6) 0.33440(6) 0.0199(3) Uani 1 1 d . . . . .
H6 H 0.246391 0.418167 0.319857 0.024 Uiso 1 1 calc R U . . .
C7 C 0.13397(13) 0.37358(6) 0.46669(6) 0.0157(2) Uani 1 1 d . . . . .
H7 H 0.024561 0.362581 0.459806 0.019 Uiso 1 1 calc R U . . .
C8 C 0.19260(13) 0.33763(6) 0.53292(6) 0.0186(3) Uani 1 1 d . . . . .
C9 C 0.27338(13) 0.28297(6) 0.49107(6) 0.0177(3) Uani 1 1 d . . . . .
C10 C 0.23629(13) 0.32071(6) 0.42066(6) 0.0158(2) Uani 1 1 d . . . . .
C12 C 0.08093(13) 0.49045(6) 0.41680(6) 0.0178(3) Uani 1 1 d . . . . .
C14 C 0.27211(16) 0.55945(7) 0.45972(8) 0.0304(3) Uani 1 1 d . . . . .
H14A H 0.258044 0.596083 0.496432 0.037 Uiso 1 1 calc R U . . .
H14B H 0.363637 0.571323 0.432337 0.037 Uiso 1 1 calc R U . . .
C15 C 0.28765(14) 0.48627(6) 0.49275(6) 0.0200(3) Uani 1 1 d . . . . .
H15A H 0.384346 0.463465 0.479708 0.024 Uiso 1 1 calc R U . . .
H15B H 0.279687 0.488590 0.544495 0.024 Uiso 1 1 calc R U . . .
C17 C 0.15269(13) 0.27428(6) 0.36817(6) 0.0161(2) Uani 1 1 d . . . . .
C18 C 0.02973(13) 0.29944(6) 0.33026(6) 0.0187(3) Uani 1 1 d . . . . .
H18 H -0.006766 0.346214 0.338394 0.022 Uiso 1 1 calc R U . . .
C19 C -0.04016(14) 0.25654(7) 0.28050(6) 0.0219(3) Uani 1 1 d . . . . .
H19 H -0.123941 0.274138 0.254708 0.026 Uiso 1 1 calc R U . . .
C20 C 0.01235(14) 0.18797(7) 0.26845(6) 0.0226(3) Uani 1 1 d . . . . .
H20 H -0.035871 0.158497 0.234754 0.027 Uiso 1 1 calc R U . . .
C21 C 0.13521(14) 0.16285(6) 0.30576(6) 0.0221(3) Uani 1 1 d . . . . .
H21 H 0.171446 0.116054 0.297475 0.026 Uiso 1 1 calc R U . . .
C22 C 0.20587(13) 0.20557(6) 0.35524(6) 0.0192(3) Uani 1 1 d . . . . .
H22 H 0.290632 0.188044 0.380377 0.023 Uiso 1 1 calc R U . . .
C24 C 0.18835(15) 0.35088(7) 0.60103(6) 0.0255(3) Uani 1 1 d . . . . .
H24A H 0.244816 0.322245 0.632590 0.031 Uiso 1 1 calc R U . . .
H24B H 0.128830 0.389036 0.618386 0.031 Uiso 1 1 calc R U . . .
N11 N 0.15946(11) 0.44919(5) 0.46201(5) 0.0162(2) Uani 1 1 d . . . . .
O13 O 0.14196(10) 0.55659(4) 0.41447(5) 0.0232(2) Uani 1 1 d . . . . .
O16 O -0.02866(9) 0.47424(4) 0.38221(4) 0.0223(2) Uani 1 1 d . . . . .
O23 O 0.33826(10) 0.22851(4) 0.50568(4) 0.0240(2) Uani 1 1 d . . . . .

loop_
_atom_site_aniso_label
_atom_site_aniso_U_11
_atom_site_aniso_U_22
_atom_site_aniso_U_33
_atom_site_aniso_U_23
_atom_site_aniso_U_13
_atom_site_aniso_U_12
C1 0.0172(6) 0.0159(6) 0.0169(5) -0.0038(4) 0.0008(4) -0.0008(4)
C2 0.0187(6) 0.0246(6) 0.0213(6) -0.0030(5) -0.0004(5) 0.0019(5)
C3 0.0161(6) 0.0388(8) 0.0257(6) -0.0081(6) 0.0006(5) -0.0013(5)
C4 0.0236(6) 0.0350(7) 0.0223(6) -0.0075(5) 0.0068(5) -0.0116(6)
C5 0.0288(7) 0.0235(6) 0.0195(6) -0.0008(5) 0.0040(5) -0.0054(5)
C6 0.0194(6) 0.0207(6) 0.0196(6) -0.0011(5) 0.0010(5) -0.0005(5)
C7 0.0168(5) 0.0131(5) 0.0171(5) 0.0005(4) 0.0008(4) 0.0000(4)
C8 0.0192(6) 0.0158(6) 0.0208(6) 0.0037(5) 0.0007(5) 0.0001(5)
C9 0.0173(6) 0.0158(6) 0.0199(6) 0.0014(5) -0.0010(5) -0.0018(5)
C10 0.0152(6) 0.0146(5) 0.0175(5) 0.0007(4) -0.0002(4) 0.0018(4)
C12 0.0196(6) 0.0148(5) 0.0190(6) -0.0003(4) 0.0019(5) 0.0015(5)
C14 0.0308(7) 0.0214(7) 0.0391(8) 0.0048(6) -0.0149(6) -0.0067(6)
C15 0.0198(6) 0.0166(6) 0.0237(6) -0.0021(5) -0.0038(5) -0.0017(5)
C17 0.0166(5) 0.0161(6) 0.0158(5) 0.0014(4) 0.0030(4) -0.0025(4)
C18 0.0192(6) 0.0169(6) 0.0201(6) 0.0005(5) 0.0015(5) 0.0001(5)
C19 0.0207(6) 0.0244(6) 0.0204(6) 0.0015(5) -0.0019(5) -0.0010(5)
C20 0.0247(6) 0.0231(6) 0.0199(6) -0.0035(5) 0.0005(5) -0.0060(5)
C21 0.0257(6) 0.0162(6) 0.0244(6) -0.0020(5) 0.0037(5) -0.0011(5)
C22 0.0194(6) 0.0174(6) 0.0208(6) 0.0018(5) 0.0007(5) 0.0000(5)
C24 0.0312(7) 0.0250(6) 0.0203(6) 0.0027(5) 0.0003(5) 0.0062(5)
N11 0.0168(5) 0.0133(5) 0.0183(5) 0.0002(4) -0.0021(4) 0.0000(4)
O13 0.0254(5) 0.0145(4) 0.0296(5) 0.0034(3) -0.0061(4) -0.0019(3)
O16 0.0214(4) 0.0197(4) 0.0258(4) 0.0007(3) -0.0060(4) 0.0011(3)
O23 0.0276(5) 0.0193(4) 0.0251(5) 0.0030(4) -0.0030(4) 0.0062(4)

loop_
_atom_type_symbol
_atom_type_description
_atom_type_scat_dispersion_real
_atom_type_scat_dispersion_imag
_atom_type_scat_source
C C 0.0181 0.0091 'International Tables Vol C Tables 4.2.6.8 and 6.1.1.4'
H H 0.0000 0.0000 'International Tables Vol C Tables 4.2.6.8 and 6.1.1.4'
N N 0.0311 0.0180 'International Tables Vol C Tables 4.2.6.8 and 6.1.1.4'
O O 0.0492 0.0322 'International Tables Vol C Tables 4.2.6.8 and 6.1.1.4'

loop_
_geom_angle_atom_site_label_1
_geom_angle_atom_site_label_2
_geom_angle_atom_site_label_3
_geom_angle
_geom_angle_site_symmetry_1
_geom_angle_site_symmetry_3
_geom_angle_publ_flag
C2 C1 C6 118.83(11) . . ?
C2 C1 C10 122.14(10) . . ?
C6 C1 C10 119.03(10) . . ?
C1 C2 H2 119.8 . . ?
C3 C2 C1 120.38(12) . . ?
C3 C2 H2 119.8 . . ?
C2 C3 H3 119.8 . . ?
C4 C3 C2 120.47(12) . . ?
C4 C3 H3 119.8 . . ?
C3 C4 H4 120.2 . . ?
C3 C4 C5 119.69(12) . . ?
C5 C4 H4 120.2 . . ?
C4 C5 H5 120.0 . . ?
C6 C5 C4 119.99(12) . . ?
C6 C5 H5 120.0 . . ?
C1 C6 H6 119.7 . . ?
C5 C6 C1 120.56(11) . . ?
C5 C6 H6 119.7 . . ?
C8 C7 H7 110.3 . . ?
C8 C7 C10 89.18(8) . . ?
C10 C7 H7 110.3 . . ?
N11 C7 H7 110.3 . . ?
N11 C7 C8 115.80(9) . . ?
N11 C7 C10 119.21(9) . . ?
C9 C8 C7 91.50(9) . . ?
C24 C8 C7 136.08(11) . . ?
C24 C8 C9 132.18(11) . . ?
C8 C9 C10 92.64(9) . . ?
O23 C9 C8 133.86(11) . . ?
O23 C9 C10 133.45(11) . . ?
C1 C10 C7 113.99(9) . . ?
C1 C10 C9 114.06(9) . . ?
C9 C10 C7 85.99(8) . . ?
C17 C10 C1 110.67(9) . . ?
C17 C10 C7 116.10(9) . . ?
C17 C10 C9 114.17(9) . . ?
N11 C12 O13 109.98(10) . . ?
O16 C12 N11 127.90(11) . . ?
O16 C12 O13 122.12(10) . . ?
H14A C14 H14B 108.6 . . ?
C15 C14 H14A 110.4 . . ?
C15 C14 H14B 110.4 . . ?
O13 C14 H14A 110.4 . . ?
O13 C14 H14B 110.4 . . ?
O13 C14 C15 106.66(10) . . ?
C14 C15 H15A 111.5 . . ?
C14 C15 H15B 111.5 . . ?
H15A C15 H15B 109.3 . . ?
N11 C15 C14 101.32(9) . . ?
N11 C15 H15A 111.5 . . ?
N11 C15 H15B 111.5 . . ?
C18 C17 C10 121.90(10) . . ?
C18 C17 C22 119.15(11) . . ?
C22 C17 C10 118.87(10) . . ?
C17 C18 H18 119.8 . . ?
C17 C18 C19 120.41(11) . . ?
C19 C18 H18 119.8 . . ?
C18 C19 H19 119.9 . . ?
C20 C19 C18 120.12(11) . . ?
C20 C19 H19 119.9 . . ?
C19 C20 H20 120.2 . . ?
C21 C20 C19 119.68(11) . . ?
C21 C20 H20 120.2 . . ?
C20 C21 H21 119.8 . . ?
C20 C21 C22 120.44(11) . . ?
C22 C21 H21 119.8 . . ?
C17 C22 H22 119.9 . . ?
C21 C22 C17 120.20(11) . . ?
C21 C22 H22 119.9 . . ?
C8 C24 H24A 120.0 . . ?
C8 C24 H24B 120.0 . . ?
H24A C24 H24B 120.0 . . ?
C7 N11 C15 124.70(9) . . ?
C12 N11 C7 121.63(10) . . ?
C12 N11 C15 112.53(9) . . ?
C12 O13 C14 109.49(9) . . ?

loop_
_geom_bond_atom_site_label_1
_geom_bond_atom_site_label_2
_geom_bond_distance
_geom_bond_site_symmetry_2
_geom_bond_publ_flag
C1 C2 1.3904(17) . ?
C1 C6 1.3993(17) . ?
C1 C10 1.5209(16) . ?
C2 H2 0.9500 . ?
C2 C3 1.3900(18) . ?
C3 H3 0.9500 . ?
C3 C4 1.382(2) . ?
C4 H4 0.9500 . ?
C4 C5 1.3900(19) . ?
C5 H5 0.9500 . ?
C5 C6 1.3877(17) . ?
C6 H6 0.9500 . ?
C7 H7 1.0000 . ?
C7 C8 1.5236(16) . ?
C7 C10 1.6065(15) . ?
C7 N11 1.4426(14) . ?
C8 C9 1.4851(16) . ?
C8 C24 1.3229(17) . ?
C9 C10 1.5537(15) . ?
C9 O23 1.2071(14) . ?
C10 C17 1.5206(16) . ?
C12 N11 1.3524(15) . ?
C12 O13 1.3570(14) . ?
C12 O16 1.2129(15) . ?
C14 H14A 0.9900 . ?
C14 H14B 0.9900 . ?
C14 C15 1.5198(17) . ?
C14 O13 1.4412(15) . ?
C15 H15A 0.9900 . ?
C15 H15B 0.9900 . ?
C15 N11 1.4561(15) . ?
C17 C18 1.3906(16) . ?
C17 C22 1.3974(16) . ?
C18 H18 0.9500 . ?
C18 C19 1.3907(17) . ?
C19 H19 0.9500 . ?
C19 C20 1.3902(18) . ?
C20 H20 0.9500 . ?
C20 C21 1.3837(18) . ?
C21 H21 0.9500 . ?
C21 C22 1.3884(17) . ?
C22 H22 0.9500 . ?
C24 H24A 0.9500 . ?
C24 H24B 0.9500 . ?

loop_
_geom_torsion_atom_site_label_1
_geom_torsion_atom_site_label_2
_geom_torsion_atom_site_label_3
_geom_torsion_atom_site_label_4
_geom_torsion
_geom_torsion_site_symmetry_1
_geom_torsion_site_symmetry_2
_geom_torsion_site_symmetry_3
_geom_torsion_site_symmetry_4
_geom_torsion_publ_flag
C1 C2 C3 C4 0.56(19) . . . . ?
C1 C10 C17 C18 -94.03(12) . . . . ?
C1 C10 C17 C22 82.72(12) . . . . ?
C2 C1 C6 C5 -2.71(17) . . . . ?
C2 C1 C10 C7 114.13(12) . . . . ?
C2 C1 C10 C9 17.54(15) . . . . ?
C2 C1 C10 C17 -112.82(12) . . . . ?
C2 C3 C4 C5 -2.47(19) . . . . ?
C3 C4 C5 C6 1.77(19) . . . . ?
C4 C5 C6 C1 0.84(18) . . . . ?
C6 C1 C2 C3 2.01(17) . . . . ?
C6 C1 C10 C7 -65.83(13) . . . . ?
C6 C1 C10 C9 -162.43(10) . . . . ?
C6 C1 C10 C17 67.21(13) . . . . ?
C7 C8 C9 C10 6.53(9) . . . . ?
C7 C8 C9 O23 -171.00(14) . . . . ?
C7 C10 C17 C18 37.94(15) . . . . ?
C7 C10 C17 C22 -145.31(10) . . . . ?
C8 C7 C10 C1 -108.55(10) . . . . ?
C8 C7 C10 C9 6.04(8) . . . . ?
C8 C7 C10 C17 121.04(10) . . . . ?
C8 C7 N11 C12 -162.20(10) . . . . ?
C8 C7 N11 C15 30.93(15) . . . . ?
C8 C9 C10 C1 108.32(10) . . . . ?
C8 C9 C10 C7 -6.20(9) . . . . ?
C8 C9 C10 C17 -123.07(10) . . . . ?
C9 C10 C17 C18 135.66(11) . . . . ?
C9 C10 C17 C22 -47.59(14) . . . . ?
C10 C1 C2 C3 -177.96(11) . . . . ?
C10 C1 C6 C5 177.26(11) . . . . ?
C10 C7 C8 C9 -6.31(9) . . . . ?
C10 C7 C8 C24 168.32(15) . . . . ?
C10 C7 N11 C12 93.20(13) . . . . ?
C10 C7 N11 C15 -73.67(14) . . . . ?
C10 C17 C18 C19 177.25(11) . . . . ?
C10 C17 C22 C21 -177.68(10) . . . . ?
C14 C15 N11 C7 169.40(11) . . . . ?
C14 C15 N11 C12 1.49(13) . . . . ?
C15 C14 O13 C12 -0.53(14) . . . . ?
C17 C18 C19 C20 0.18(18) . . . . ?
C18 C17 C22 C21 -0.83(17) . . . . ?
C18 C19 C20 C21 -0.54(18) . . . . ?
C19 C20 C21 C22 0.21(18) . . . . ?
C20 C21 C22 C17 0.48(18) . . . . ?
C22 C17 C18 C19 0.51(17) . . . . ?
C24 C8 C9 C10 -168.45(14) . . . . ?
C24 C8 C9 O23 14.0(2) . . . . ?
N11 C7 C8 C9 -128.66(10) . . . . ?
N11 C7 C8 C24 46.0(2) . . . . ?
N11 C7 C10 C1 10.84(14) . . . . ?
N11 C7 C10 C9 125.42(10) . . . . ?
N11 C7 C10 C17 -119.58(11) . . . . ?
N11 C12 O13 C14 1.50(13) . . . . ?
O13 C12 N11 C7 -170.28(10) . . . . ?
O13 C12 N11 C15 -1.95(13) . . . . ?
O13 C14 C15 N11 -0.55(13) . . . . ?
O16 C12 N11 C7 10.02(19) . . . . ?
O16 C12 N11 C15 178.35(12) . . . . ?
O16 C12 O13 C14 -178.78(12) . . . . ?
O23 C9 C10 C1 -74.13(16) . . . . ?
O23 C9 C10 C7 171.35(14) . . . . ?
O23 C9 C10 C17 54.48(18) . . . . ?
